data_7036102
loop_
_publ_author_name
'Chang, Yu-Hsiang'
'Leu, Wohn-Jenn'
'Datta, Amitabha'
'Hsiao, Hung-Chang'
'Lin, Chia-Her'
'Guh, Jih-Hwa'
'Huang, Jui-Hsien'

_publ_section_title
;
 Catalytic transfer hydrogenation and anticancer activity of
 arene-ruthenium compounds incorporating bi-dentate precursors.
;
_journal_issue 36
_journal_name_full 'Dalton transactions (Cambridge, England : 2003)'
_journal_page_first 16107
_journal_page_last 16118
_journal_paper_doi 10.1039/c5dt01310k
_journal_volume 44
_journal_year 2015
_chemical_formula_sum 'C19 H31 Cl N2 Ru'
_chemical_formula_weight 423.98
_space_group_crystal_system monoclinic
_space_group_IT_number 14
_space_group_name_Hall '-P 2yn'
_space_group_name_H-M_alt 'P 1 21/n 1'
_symmetry_space_group_name_Hall '-P 2yn'
_symmetry_space_group_name_H-M 'P 1 21/n 1'
_atom_sites_solution_hydrogens geom
_atom_sites_solution_primary direct
_atom_sites_solution_secondary difmap
_audit_creation_method SHELXL-2014/7
_audit_update_record
;
2015-07-19 deposited with the CCDC.
2015-08-05 downloaded from the CCDC.
;
_cell_angle_alpha 90
_cell_angle_beta 112.412(14)
_cell_angle_gamma 90
_cell_formula_units_Z 4
_cell_length_a 9.8435(18)
_cell_length_b 18.184(4)
_cell_length_c 11.679(3)
_cell_measurement_reflns_used 4132
_cell_measurement_temperature 296(2)
_cell_measurement_theta_max 28.28
_cell_measurement_theta_min 2.19
_cell_volume 1932.6(8)
_computing_cell_refinement 'SAINT V7.68A (Bruker AXS, 2009)'
_computing_data_collection 'APEX2 (Bruker AXS, 2010)'
_computing_data_reduction 'SAINT V7.68A (Bruker AXS, 2009)'
_computing_molecular_graphics 'SHELXTL (Sheldrick, 2008)'
_computing_publication_material SHELXTL
_computing_structure_refinement 'SHELXL-2014/7 (Sheldrick, 2014)'
_computing_structure_solution 'SHELXS-97 (Sheldrick, 2008)'
_diffrn_ambient_temperature 296(2)
_diffrn_detector_area_resol_mean 8.3333
_diffrn_measured_fraction_theta_full 0.991
_diffrn_measured_fraction_theta_max 0.984
_diffrn_measurement_device_type 'Bruker APEX-II CCD'
_diffrn_measurement_method '\f and \w scans'
_diffrn_radiation_type MoK\a
_diffrn_radiation_wavelength 0.71073
_diffrn_reflns_av_R_equivalents 0.1086
_diffrn_reflns_av_unetI/netI 0.1148
_diffrn_reflns_laue_measured_fraction_full 0.991
_diffrn_reflns_laue_measured_fraction_max 0.984
_diffrn_reflns_limit_h_max 13
_diffrn_reflns_limit_h_min -12
_diffrn_reflns_limit_k_max 24
_diffrn_reflns_limit_k_min -19
_diffrn_reflns_limit_l_max 15
_diffrn_reflns_limit_l_min -15
_diffrn_reflns_number 18241
_diffrn_reflns_point_group_measured_fraction_full 0.991
_diffrn_reflns_point_group_measured_fraction_max 0.984
_diffrn_reflns_theta_full 25.242
_diffrn_reflns_theta_max 28.282
_diffrn_reflns_theta_min 2.194
_diffrn_source 'fine-focus sealed tube'
_exptl_absorpt_coefficient_mu 0.951
_exptl_absorpt_correction_T_max 0.867
_exptl_absorpt_correction_T_min 0.843
_exptl_absorpt_correction_type multi-scan
_exptl_absorpt_process_details 'SADABS V2008/1 (Bruker AXS, 2008)'
_exptl_crystal_colour colourless
_exptl_crystal_density_diffrn 1.457
_exptl_crystal_description columnar
_exptl_crystal_F_000 880
_exptl_crystal_size_max 0.20
_exptl_crystal_size_mid 0.15
_exptl_crystal_size_min 0.15
_refine_diff_density_max 0.498
_refine_diff_density_min -0.797
_refine_diff_density_rms 0.120
_refine_ls_extinction_method none
_refine_ls_goodness_of_fit_ref 0.966
_refine_ls_hydrogen_treatment constr
_refine_ls_matrix_type full
_refine_ls_number_parameters 214
_refine_ls_number_reflns 4719
_refine_ls_number_restraints 0
_refine_ls_restrained_S_all 0.966
_refine_ls_R_factor_all 0.1183
_refine_ls_R_factor_gt 0.0517
_refine_ls_shift/su_max 0.018
_refine_ls_shift/su_mean 0.000
_refine_ls_structure_factor_coef Fsqd
_refine_ls_weighting_details 'w=1/[\s^2^(Fo^2^)+(0.0461P)^2^] where P=(Fo^2^+2Fc^2^)/3'
_refine_ls_weighting_scheme calc
_refine_ls_wR_factor_gt 0.1042
_refine_ls_wR_factor_ref 0.1299
_reflns_Friedel_coverage 0.000
_reflns_number_gt 2657
_reflns_number_total 4719
_reflns_threshold_expression 'I > 2\s(I)'
_cod_data_source_file c5dt01310k2.cif
_cod_data_source_block CA135_102
_cod_depositor_comments 'Adding full bibliography for 7036101--7036105.cif.'
_cod_original_cell_volume 1932.6(7)
_cod_database_code 7036102
_audit_block_doi 10.5517/cc13qcls
_shelx_shelxl_version_number 2014/7
_shelx_space_group_comment
;
The symmetry employed for this shelxl refinement is uniquely defined
by the following loop, which should always be used as a source of
symmetry information in preference to the above space-group names.
They are only intended as comments.
;

loop_
_space_group_symop_operation_xyz
'x, y, z'
'-x+1/2, y+1/2, -z+1/2'
'-x, -y, -z'
'x-1/2, -y-1/2, z-1/2'

loop_
_atom_site_label
_atom_site_type_symbol
_atom_site_fract_x
_atom_site_fract_y
_atom_site_fract_z
_atom_site_U_iso_or_equiv
_atom_site_adp_type
_atom_site_occupancy
_atom_site_site_symmetry_order
_atom_site_calc_flag
_atom_site_refinement_flags_posn
_atom_site_refinement_flags_adp
Ru1 Ru 0.20082(4) 0.92121(2) 0.22313(4) 0.03377(14) Uani 1 1 d . .
Cl1 Cl -0.06325(13) 0.91276(8) 0.13113(13) 0.0467(4) Uani 1 1 d . .
N1 N 0.2028(4) 0.8549(2) 0.0827(4) 0.0397(11) Uani 1 1 d . .
N2 N 0.1760(4) 0.8086(2) 0.2849(4) 0.0404(10) Uani 1 1 d . .
H2 H 0.0742 0.7972 0.2313 0.048 Uiso 1 1 calc R U
C1 C 0.1847(6) 0.8670(4) -0.0364(5) 0.0514(15) Uani 1 1 d . .
H1 H 0.1635 0.9120 -0.0774 0.062 Uiso 1 1 calc R U
C2 C 0.2032(7) 0.8011(4) -0.0864(6) 0.0683(19) Uani 1 1 d . .
H2A H 0.1968 0.7937 -0.1670 0.082 Uiso 1 1 calc R U
C3 C 0.2331(7) 0.7478(4) 0.0046(6) 0.0678(19) Uani 1 1 d . .
H3 H 0.2495 0.6980 -0.0033 0.081 Uiso 1 1 calc R U
C4 C 0.2336(6) 0.7825(3) 0.1075(5) 0.0483(14) Uani 1 1 d . .
C5 C 0.2602(7) 0.7566(3) 0.2351(5) 0.0550(16) Uani 1 1 d . .
H5A H 0.3643 0.7581 0.2863 0.066 Uiso 1 1 calc R U
H5B H 0.2252 0.7066 0.2334 0.066 Uiso 1 1 calc R U
C6 C 0.1792(6) 0.7861(3) 0.4110(5) 0.0507(15) Uani 1 1 d . .
C7 C 0.3342(6) 0.7891(4) 0.5090(5) 0.072(2) Uani 1 1 d . .
H7A H 0.3734 0.8377 0.5119 0.107 Uiso 1 1 calc R U
H7B H 0.3951 0.7544 0.4886 0.107 Uiso 1 1 calc R U
H7C H 0.3321 0.7769 0.5882 0.107 Uiso 1 1 calc R U
C8 C 0.0774(7) 0.8387(4) 0.4417(6) 0.0645(18) Uani 1 1 d . .
H8A H -0.0202 0.8346 0.3798 0.097 Uiso 1 1 calc R U
H8B H 0.1120 0.8882 0.4434 0.097 Uiso 1 1 calc R U
H8C H 0.0763 0.8264 0.5213 0.097 Uiso 1 1 calc R U
C9 C 0.1161(7) 0.7077(4) 0.4031(6) 0.080(2) Uani 1 1 d . .
H9A H 0.1858 0.6727 0.3965 0.119 Uiso 1 1 calc R U
H9B H 0.0262 0.7040 0.3315 0.119 Uiso 1 1 calc R U
H9C H 0.0969 0.6977 0.4762 0.119 Uiso 1 1 calc R U
C10 C 0.2897(6) 1.0159(3) 0.1638(5) 0.0421(13) Uani 1 1 d . .
H10 H 0.2826 1.0297 0.0850 0.051 Uiso 1 1 calc R U
C11 C 0.4098(5) 0.9707(3) 0.2382(5) 0.0397(13) Uani 1 1 d . .
C12 C 0.4156(6) 0.9516(3) 0.3551(5) 0.0470(14) Uani 1 1 d . .
H12 H 0.4895 0.9205 0.4048 0.056 Uiso 1 1 calc R U
C13 C 0.3098(6) 0.9791(3) 0.3996(5) 0.0490(15) Uani 1 1 d . .
H13 H 0.3183 0.9672 0.4795 0.059 Uiso 1 1 calc R U
C14 C 0.1938(6) 1.0233(3) 0.3270(6) 0.0517(15) Uani 1 1 d . .
C15 C 0.0756(7) 1.0496(4) 0.3713(7) 0.073(2) Uani 1 1 d . .
H15A H 0.1157 1.0527 0.4601 0.110 Uiso 1 1 calc R U
H15B H -0.0049 1.0154 0.3451 0.110 Uiso 1 1 calc R U
H15C H 0.0413 1.0972 0.3369 0.110 Uiso 1 1 calc R U
C16 C 0.1838(6) 1.0396(3) 0.2061(6) 0.0485(15) Uani 1 1 d . .
H16 H 0.1045 1.0669 0.1538 0.058 Uiso 1 1 calc R U
C17 C 0.5223(6) 0.9474(3) 0.1848(5) 0.0494(15) Uani 1 1 d . .
H17 H 0.4695 0.9394 0.0958 0.059 Uiso 1 1 calc R U
C18 C 0.6263(8) 1.0120(4) 0.2002(7) 0.086(2) Uani 1 1 d . .
H18A H 0.6933 1.0008 0.1607 0.129 Uiso 1 1 calc R U
H18B H 0.6806 1.0209 0.2868 0.129 Uiso 1 1 calc R U
H18C H 0.5706 1.0551 0.1629 0.129 Uiso 1 1 calc R U
C19 C 0.6036(7) 0.8779(4) 0.2388(7) 0.086(2) Uani 1 1 d . .
H19A H 0.6504 0.8829 0.3271 0.129 Uiso 1 1 calc R U
H19B H 0.6767 0.8689 0.2047 0.129 Uiso 1 1 calc R U
H19C H 0.5358 0.8375 0.2192 0.129 Uiso 1 1 calc R U

loop_
_atom_site_aniso_label
_atom_site_aniso_U_11
_atom_site_aniso_U_22
_atom_site_aniso_U_33
_atom_site_aniso_U_23
_atom_site_aniso_U_13
_atom_site_aniso_U_12
Ru1 0.0278(2) 0.0364(3) 0.0366(2) -0.0024(2) 0.01175(15) -0.0011(2)
Cl1 0.0294(6) 0.0494(10) 0.0556(8) 0.0007(6) 0.0099(6) -0.0011(6)
N1 0.035(2) 0.044(3) 0.043(3) -0.006(2) 0.018(2) -0.002(2)
N2 0.041(2) 0.039(3) 0.042(2) 0.000(2) 0.0167(19) -0.001(2)
C1 0.043(3) 0.072(5) 0.040(3) -0.004(3) 0.017(3) -0.005(3)
C2 0.067(4) 0.090(6) 0.051(4) -0.020(4) 0.026(3) 0.001(4)
C3 0.082(5) 0.054(5) 0.070(5) -0.019(4) 0.033(4) 0.006(4)
C4 0.045(3) 0.050(4) 0.053(4) -0.011(3) 0.023(3) 0.002(3)
C5 0.069(4) 0.038(4) 0.067(4) 0.003(3) 0.035(3) 0.017(3)
C6 0.054(4) 0.048(4) 0.054(4) 0.012(3) 0.026(3) -0.002(3)
C7 0.065(4) 0.089(6) 0.055(4) 0.022(4) 0.016(3) 0.017(4)
C8 0.072(4) 0.073(5) 0.067(4) 0.000(3) 0.048(4) 0.006(4)
C9 0.094(5) 0.066(5) 0.092(5) 0.024(4) 0.052(4) 0.002(4)
C10 0.039(3) 0.037(4) 0.050(3) 0.003(2) 0.017(3) -0.006(2)
C11 0.028(3) 0.042(4) 0.049(3) 0.000(2) 0.014(2) -0.009(2)
C12 0.035(3) 0.059(4) 0.044(3) -0.006(3) 0.011(3) -0.006(3)
C13 0.049(3) 0.061(4) 0.037(3) -0.016(3) 0.017(3) -0.021(3)
C14 0.047(3) 0.046(4) 0.064(4) -0.025(3) 0.022(3) -0.012(3)
C15 0.061(4) 0.065(5) 0.112(6) -0.032(4) 0.054(4) -0.006(4)
C16 0.039(3) 0.036(4) 0.069(4) -0.007(3) 0.018(3) -0.002(3)
C17 0.038(3) 0.058(4) 0.055(4) 0.004(3) 0.020(3) 0.005(3)
C18 0.065(4) 0.093(6) 0.129(7) -0.002(5) 0.071(5) -0.019(4)
C19 0.066(5) 0.096(6) 0.117(6) 0.028(5) 0.060(4) 0.034(4)

loop_
_atom_type_symbol
_atom_type_description
_atom_type_scat_dispersion_real
_atom_type_scat_dispersion_imag
_atom_type_scat_source
C C 0.0033 0.0016 'International Tables Vol C Tables 4.2.6.8 and 6.1.1.4'
H H 0.0000 0.0000 'International Tables Vol C Tables 4.2.6.8 and 6.1.1.4'
N N 0.0061 0.0033 'International Tables Vol C Tables 4.2.6.8 and 6.1.1.4'
Cl Cl 0.1484 0.1585 'International Tables Vol C Tables 4.2.6.8 and 6.1.1.4'
Ru Ru -1.2594 0.8363 'International Tables Vol C Tables 4.2.6.8 and 6.1.1.4'

loop_
_geom_angle_atom_site_label_1
_geom_angle_atom_site_label_2
_geom_angle_atom_site_label_3
_geom_angle
N1 Ru1 C12 114.70(19)
N1 Ru1 C10 94.8(2)
C12 Ru1 C10 67.6(2)
N1 Ru1 C16 122.6(2)
C12 Ru1 C16 80.3(2)
C10 Ru1 C16 37.26(19)
N1 Ru1 C11 90.62(18)
C12 Ru1 C11 37.24(19)
C10 Ru1 C11 38.36(18)
C16 Ru1 C11 68.6(2)
N1 Ru1 C13 152.4(2)
C12 Ru1 C13 38.0(2)
C10 Ru1 C13 78.8(2)
C16 Ru1 C13 66.5(2)
C11 Ru1 C13 67.6(2)
N1 Ru1 N2 75.61(17)
C12 Ru1 N2 101.75(19)
C10 Ru1 N2 161.63(18)
C16 Ru1 N2 159.4(2)
C11 Ru1 N2 124.79(17)
C13 Ru1 N2 102.28(19)
N1 Ru1 C14 159.9(2)
C12 Ru1 C14 67.9(2)
C10 Ru1 C14 67.2(2)
C16 Ru1 C14 37.4(2)
C11 Ru1 C14 80.6(2)
C13 Ru1 C14 36.6(2)
N2 Ru1 C14 124.2(2)
N1 Ru1 Cl1 86.75(11)
C12 Ru1 Cl1 158.50(16)
C10 Ru1 Cl1 114.04(14)
C16 Ru1 Cl1 89.43(14)
C11 Ru1 Cl1 151.95(14)
C13 Ru1 Cl1 120.47(16)
N2 Ru1 Cl1 81.50(11)
C14 Ru1 Cl1 92.51(15)
C1 N1 C4 108.0(5)
C1 N1 Ru1 133.8(4)
C4 N1 Ru1 118.1(4)
C5 N2 C6 113.2(4)
C5 N2 Ru1 107.9(3)
C6 N2 Ru1 126.9(3)
C5 N2 H2 101.5
C6 N2 H2 101.5
Ru1 N2 H2 101.5
N1 C1 C2 107.9(6)
N1 C1 H1 126.0
C2 C1 H1 126.0
C1 C2 C3 108.0(6)
C1 C2 H2A 126.0
C3 C2 H2A 126.0
C4 C3 C2 106.3(6)
C4 C3 H3 126.8
C2 C3 H3 126.8
C3 C4 N1 109.7(6)
C3 C4 C5 132.9(6)
N1 C4 C5 117.4(5)
C4 C5 N2 106.0(4)
C4 C5 H5A 110.5
N2 C5 H5A 110.5
C4 C5 H5B 110.5
N2 C5 H5B 110.5
H5A C5 H5B 108.7
N2 C6 C7 111.4(5)
N2 C6 C8 106.8(4)
C7 C6 C8 111.2(5)
N2 C6 C9 109.3(5)
C7 C6 C9 110.1(5)
C8 C6 C9 107.9(5)
C6 C7 H7A 109.5
C6 C7 H7B 109.5
H7A C7 H7B 109.5
C6 C7 H7C 109.5
H7A C7 H7C 109.5
H7B C7 H7C 109.5
C6 C8 H8A 109.5
C6 C8 H8B 109.5
H8A C8 H8B 109.5
C6 C8 H8C 109.5
H8A C8 H8C 109.5
H8B C8 H8C 109.5
C6 C9 H9A 109.5
C6 C9 H9B 109.5
H9A C9 H9B 109.5
C6 C9 H9C 109.5
H9A C9 H9C 109.5
H9B C9 H9C 109.5
C16 C10 C11 121.6(5)
C16 C10 Ru1 71.4(3)
C11 C10 Ru1 71.9(3)
C16 C10 H10 119.2
C11 C10 H10 119.2
Ru1 C10 H10 130.1
C12 C11 C10 117.1(5)
C12 C11 C17 124.7(5)
C10 C11 C17 118.2(5)
C12 C11 Ru1 70.2(3)
C10 C11 Ru1 69.7(3)
C17 C11 Ru1 131.3(4)
C11 C12 C13 120.7(5)
C11 C12 Ru1 72.6(3)
C13 C12 Ru1 72.3(3)
C11 C12 H12 119.7
C13 C12 H12 119.7
Ru1 C12 H12 127.6
C14 C13 C12 121.8(5)
C14 C13 Ru1 73.2(3)
C12 C13 Ru1 69.7(3)
C14 C13 H13 119.1
C12 C13 H13 119.1
Ru1 C13 H13 130.9
C13 C14 C16 117.4(5)
C13 C14 C15 122.1(6)
C16 C14 C15 120.3(6)
C13 C14 Ru1 70.2(3)
C16 C14 Ru1 68.6(3)
C15 C14 Ru1 129.3(4)
C14 C15 H15A 109.5
C14 C15 H15B 109.5
H15A C15 H15B 109.5
C14 C15 H15C 109.5
H15A C15 H15C 109.5
H15B C15 H15C 109.5
C10 C16 C14 121.3(5)
C10 C16 Ru1 71.3(3)
C14 C16 Ru1 74.0(3)
C10 C16 H16 119.4
C14 C16 H16 119.4
Ru1 C16 H16 127.4
C19 C17 C18 111.9(6)
C19 C17 C11 114.6(5)
C18 C17 C11 107.4(5)
C19 C17 H17 107.6
C18 C17 H17 107.6
C11 C17 H17 107.6
C17 C18 H18A 109.5
C17 C18 H18B 109.5
H18A C18 H18B 109.5
C17 C18 H18C 109.5
H18A C18 H18C 109.5
H18B C18 H18C 109.5
C17 C19 H19A 109.5
C17 C19 H19B 109.5
H19A C19 H19B 109.5
C17 C19 H19C 109.5
H19A C19 H19C 109.5
H19B C19 H19C 109.5

loop_
_geom_bond_atom_site_label_1
_geom_bond_atom_site_label_2
_geom_bond_distance
Ru1 N1 2.042(4)
Ru1 C12 2.160(5)
Ru1 C10 2.162(5)
Ru1 C16 2.163(6)
Ru1 C11 2.190(5)
Ru1 C13 2.195(5)
Ru1 N2 2.216(4)
Ru1 C14 2.233(5)
Ru1 Cl1 2.4093(14)
N1 C1 1.351(6)
N1 C4 1.357(7)
N2 C5 1.511(6)
N2 C6 1.517(6)
N2 H2 0.9800
C1 C2 1.374(8)
C1 H1 0.9300
C2 C3 1.385(9)
C2 H2A 0.9300
C3 C4 1.356(8)
C3 H3 0.9300
C4 C5 1.487(7)
C5 H5A 0.9700
C5 H5B 0.9700
C6 C7 1.520(7)
C6 C8 1.523(8)
C6 C9 1.544(8)
C7 H7A 0.9600
C7 H7B 0.9600
C7 H7C 0.9600
C8 H8A 0.9600
C8 H8B 0.9600
C8 H8C 0.9600
C9 H9A 0.9600
C9 H9B 0.9600
C9 H9C 0.9600
C10 C16 1.381(7)
C10 C11 1.430(7)
C10 H10 0.9300
C11 C12 1.390(7)
C11 C17 1.524(7)
C12 C13 1.420(7)
C12 H12 0.9300
C13 C14 1.389(8)
C13 H13 0.9300
C14 C16 1.409(8)
C14 C15 1.520(8)
C15 H15A 0.9600
C15 H15B 0.9600
C15 H15C 0.9600
C16 H16 0.9300
C17 C19 1.500(8)
C17 C18 1.523(8)
C17 H17 0.9800
C18 H18A 0.9600
C18 H18B 0.9600
C18 H18C 0.9600
C19 H19A 0.9600
C19 H19B 0.9600
C19 H19C 0.9600
